data_2202852
loop_
_publ_author_name
'Wu, Jun'
'Zhang, Pei-Zhi'
'Yu, Qing-Sen'
'Hu, Xiu-Rong'
'Gu, Jian-Min'

_publ_section_title
;
 N-(2-Bromophenyl)-2-(4,6-dimethoxypyrimidin-2-yloxy)benzylamine
;
_journal_coden_ASTM ACSEBH
_journal_issue 9
_journal_name_full
;
 Acta Crystallographica, Section E: Structure Reports Online
;
_journal_page_first o1393
_journal_page_last o1394
_journal_paper_doi 10.1107/s160053680301852x
_journal_volume 59
_journal_year 2003
_chemical_formula_iupac 'C19 H18 Br N3 O3'
_chemical_formula_moiety 'C19 H18 Br N3 O3'
_chemical_formula_sum 'C19 H18 Br N3 O3'
_chemical_formula_weight 416.27
_space_group_IT_number 2
_space_group_name_Hall '-P 1'
_space_group_name_H-M_alt 'P -1'
_symmetry_cell_setting triclinic
_symmetry_space_group_name_Hall '-P 1'
_symmetry_space_group_name_H-M 'P -1'
_cell_angle_alpha 104.779(5)
_cell_angle_beta 92.572(2)
_cell_angle_gamma 105.331(2)
_cell_formula_units_Z 2
_cell_length_a 8.7821(5)
_cell_length_b 10.3347(6)
_cell_length_c 10.9750(10)
_cell_measurement_temperature 296.1
_cell_volume 922.10(10)
_exptl_crystal_density_diffrn 1.499
_cod_depositor_comments
;
 Replaced the incorrect bibliographical reference to the original
 publication with a proper one.

 Antanas Vaitkus,
 2019-10-03
;
_cod_database_code 2202852

loop_
_symmetry_equiv_pos_as_xyz
x,y,z
-x,-y,-z

loop_
_atom_site_label
_atom_site_fract_x
_atom_site_fract_y
_atom_site_fract_z
_atom_site_U_iso_or_equiv
_atom_site_adp_type
_atom_site_calc_flag
_atom_site_refinement_flags
_atom_site_occupancy
_atom_site_disorder_assembly
_atom_site_disorder_group
_atom_site_type_symbol
Br(1) 0.51346(7) -0.03208(5) 0.29600(6) 0.0805(2) Uani d . 1.00 . . Br
O(1) 0.3026(3) 0.4381(2) -0.0331(3) 0.0434(7) Uani d . 1.00 . . O
O(2) 0.1436(3) 0.1535(3) -0.4310(3) 0.0524(9) Uani d . 1.00 . . O
O(3) -0.1442(3) 0.0659(3) -0.0984(3) 0.0511(8) Uani d . 1.00 . . O
N(1) 0.4486(4) 0.2015(3) 0.1958(3) 0.0453(9) Uani d . 1.00 . . N
N(2) 0.2240(4) 0.2997(3) -0.2293(3) 0.0398(9) Uani d . 1.00 . . N
N(3) 0.0771(3) 0.2555(3) -0.0594(3) 0.0365(8) Uani d . 1.00 . . N
C(1) 0.6000(4) 0.2376(3) 0.2557(3) 0.0350(10) Uani d . 1.00 . . C
C(2) 0.6522(5) 0.1475(4) 0.3121(4) 0.0430(10) Uani d . 1.00 . . C
C(3) 0.8043(5) 0.1810(5) 0.3721(4) 0.0560(10) Uani d . 1.00 . . C
C(4) 0.9089(5) 0.3069(5) 0.3774(5) 0.0630(10) Uani d . 1.00 . . C
C(5) 0.8630(5) 0.3991(4) 0.3252(4) 0.0560(10) Uani d . 1.00 . . C
C(6) 0.7105(5) 0.3664(4) 0.2654(4) 0.0440(10) Uani d . 1.00 . . C
C(7) 0.4026(5) 0.2749(4) 0.1092(4) 0.0450(10) Uani d . 1.00 . . C
C(8) 0.3502(4) 0.4016(3) 0.1732(4) 0.0340(10) Uani d . 1.00 . . C
C(9) 0.2941(4) 0.4743(3) 0.0984(4) 0.0370(10) Uani d . 1.00 . . C
C(10) 0.2439(5) 0.5894(4) 0.1510(5) 0.0520(10) Uani d . 1.00 . . C
C(11) 0.2493(5) 0.6348(4) 0.2800(5) 0.0540(10) Uani d . 1.00 . . C
C(12) 0.3049(5) 0.5664(4) 0.3564(4) 0.0480(10) Uani d . 1.00 . . C
C(13) 0.3547(4) 0.4513(4) 0.3024(4) 0.0430(10) Uani d . 1.00 . . C
C(14) 0.1935(4) 0.3243(3) -0.1103(4) 0.0370(10) Uani d . 1.00 . . C
C(15) 0.1204(4) 0.1869(4) -0.3081(4) 0.0390(10) Uani d . 1.00 . . C
C(16) -0.0061(4) 0.1044(4) -0.2689(4) 0.0450(10) Uani d . 1.00 . . C
C(17) -0.0232(4) 0.1429(4) -0.1429(4) 0.0380(10) Uani d . 1.00 . . C
C(18) 0.2807(6) 0.2364(5) -0.4681(4) 0.0590(10) Uani d . 1.00 . . C
C(19) -0.1643(6) 0.1100(5) 0.0314(5) 0.067(2) Uani d . 1.00 . . C
H(1) 0.8376 0.1135 0.4108 0.069 Uiso c . 1.00 . . H
H(2) 1.0197 0.3320 0.4204 0.069 Uiso c . 1.00 . . H
H(3) 0.9405 0.4911 0.3300 0.063 Uiso c . 1.00 . . H
H(4) 0.6781 0.4349 0.2277 0.050 Uiso c . 1.00 . . H
H(5) 0.3917 0.1127 0.2010 0.054 Uiso c . 1.00 . . H
H(6) 0.4969 0.3072 0.0653 0.054 Uiso c . 1.00 . . H
H(7) 0.3137 0.2080 0.0450 0.054 Uiso c . 1.00 . . H
H(8) 0.2029 0.6387 0.0953 0.063 Uiso c . 1.00 . . H
H(9) 0.2123 0.7181 0.3187 0.063 Uiso c . 1.00 . . H
H(10) 0.3107 0.6010 0.4508 0.054 Uiso c . 1.00 . . H
H(11) 0.3946 0.4019 0.3586 0.051 Uiso c . 1.00 . . H
H(12) -0.0819 0.0204 -0.3295 0.050 Uiso c . 1.00 . . H
H(13) 0.3789 0.2335 -0.4204 0.071 Uiso c . 1.00 . . H
H(14) 0.2836 0.1996 -0.5613 0.071 Uiso c . 1.00 . . H
H(15) 0.2754 0.3349 -0.4487 0.071 Uiso c . 1.00 . . H
H(16) -0.0664 0.1157 0.0851 0.074 Uiso c . 1.00 . . H
H(17) -0.1826 0.2042 0.0498 0.074 Uiso c . 1.00 . . H
H(18) -0.2578 0.0422 0.0509 0.074 Uiso c . 1.00 . . H

loop_
_atom_site_aniso_label
_atom_site_aniso_U_11
_atom_site_aniso_U_22
_atom_site_aniso_U_33
_atom_site_aniso_U_12
_atom_site_aniso_U_13
_atom_site_aniso_U_23
Br(1) 0.0822(4) 0.0505(3) 0.1143(6) 0.0123(2) -0.0103(3) 0.0430(3)
O(1) 0.048(2) 0.0370(10) 0.037(2) -0.0040(10) -0.0090(10) 0.0150(10)
O(2) 0.057(2) 0.052(2) 0.038(2) 0.0030(10) 0.0050(10) 0.0080(10)
O(3) 0.042(2) 0.0470(10) 0.048(2) -0.0050(10) 0.0080(10) 0.0020(10)
N(1) 0.045(2) 0.033(2) 0.056(2) 0.0050(10) -0.013(2) 0.0180(10)
N(2) 0.045(2) 0.035(2) 0.038(2) 0.0060(10) -0.004(2) 0.0140(10)
N(3) 0.035(2) 0.0350(10) 0.036(2) 0.0060(10) -0.0020(10) 0.0110(10)
C(1) 0.037(2) 0.036(2) 0.032(2) 0.0110(10) 0.003(2) 0.0080(10)
C(2) 0.048(2) 0.038(2) 0.043(3) 0.016(2) 0.002(2) 0.011(2)
C(3) 0.058(3) 0.064(3) 0.050(3) 0.034(2) -0.007(2) 0.007(2)
C(4) 0.037(2) 0.073(3) 0.064(3) 0.016(2) -0.008(2) -0.007(2)
C(5) 0.050(3) 0.047(2) 0.060(3) 0.007(2) 0.007(2) 0.001(2)
C(6) 0.048(2) 0.034(2) 0.045(3) 0.006(2) 0.005(2) 0.007(2)
C(7) 0.056(2) 0.037(2) 0.042(2) 0.017(2) -0.010(2) 0.008(2)
C(8) 0.034(2) 0.029(2) 0.036(2) 0.0040(10) -0.001(2) 0.0100(10)
C(9) 0.037(2) 0.030(2) 0.036(2) 0.0000(10) -0.006(2) 0.0090(10)
C(10) 0.052(2) 0.035(2) 0.070(3) 0.010(2) -0.002(2) 0.022(2)
C(11) 0.050(3) 0.037(2) 0.070(3) 0.013(2) 0.012(2) 0.005(2)
C(12) 0.040(2) 0.054(2) 0.041(3) 0.006(2) 0.006(2) 0.002(2)
C(13) 0.040(2) 0.048(2) 0.038(3) 0.008(2) 0.003(2) 0.015(2)
C(14) 0.040(2) 0.030(2) 0.040(3) 0.0070(10) -0.009(2) 0.014(2)
C(15) 0.044(2) 0.038(2) 0.036(3) 0.015(2) -0.001(2) 0.009(2)
C(16) 0.042(2) 0.039(2) 0.044(3) 0.003(2) -0.002(2) 0.005(2)
C(17) 0.028(2) 0.037(2) 0.046(3) 0.0080(10) -0.001(2) 0.011(2)
C(18) 0.074(3) 0.059(3) 0.046(3) 0.011(2) 0.017(2) 0.020(2)
C(19) 0.070(3) 0.056(3) 0.060(3) 0.000(2) 0.026(3) 0.006(2)

loop_
_geom_bond_atom_site_label_1
_geom_bond_atom_site_label_2
_geom_bond_site_symmetry_1
_geom_bond_site_symmetry_2
_geom_bond_distance
_geom_bond_publ_flag
Br(1) C(2) . . 1.891(3) no
O(1) C(9) . . 1.406(5) no
O(1) C(14) . . 1.357(3) no
O(2) C(15) . . 1.343(5) no
O(2) C(18) . . 1.423(5) no
O(3) C(17) . . 1.342(5) no
O(3) C(19) . . 1.415(6) no
N(1) C(1) . . 1.368(5) no
N(1) C(7) . . 1.463(6) no
N(1) H(5) . . 0.939 no
N(2) C(14) . . 1.319(5) no
N(2) C(15) . . 1.337(4) no
N(3) C(14) . . 1.316(5) no
N(3) C(17) . . 1.346(4) no
C(1) C(2) . . 1.399(6) no
C(1) C(6) . . 1.400(5) no
C(2) C(3) . . 1.377(6) no
C(3) C(4) . . 1.366(6) no
C(3) H(1) . . 1.000 no
C(4) C(5) . . 1.363(8) no
C(4) H(2) . . 1.000 no
C(5) C(6) . . 1.381(6) no
C(5) H(3) . . 1.000 no
C(6) H(4) . . 1.000 no
C(7) C(8) . . 1.516(5) no
C(7) H(6) . . 1.000 no
C(7) H(7) . . 1.000 no
C(8) C(9) . . 1.397(6) no
C(8) C(13) . . 1.375(5) no
C(9) C(10) . . 1.376(5) no
C(10) C(11) . . 1.367(7) no
C(10) H(8) . . 1.000 no
C(11) C(12) . . 1.375(7) no
C(11) H(9) . . 1.000 no
C(12) C(13) . . 1.377(6) no
C(12) H(10) . . 1.000 no
C(13) H(11) . . 1.000 no
C(15) C(16) . . 1.369(5) no
C(16) C(17) . . 1.364(6) no
C(16) H(12) . . 1.000 no
C(18) H(13) . . 1.000 no
C(18) H(14) . . 1.000 no
C(18) H(15) . . 1.000 no
C(19) H(16) . . 1.000 no
C(19) H(17) . . 1.000 no
C(19) H(18) . . 1.000 no

loop_
_cod_related_entry_id
_cod_related_entry_database
_cod_related_entry_code
1 ChemSpider 10018653
